data_4023274
loop_
_publ_author_name
'Ying Zhou'
'Yi Xiao'
'Dan Li'
'Meiyan Fu'
'Xuhong Qian'

_publ_section_title
;
 Novel Fluorescent Fluorine-Boron Complexes: Synthesis, Crystal
 Structure, Photoluminescence, and Electrochemistry Properties
;
_journal_name_full 'Journal of Organic Chemistry'
_journal_page_first 1571
_journal_page_last 1574
_journal_paper_doi 10.1021/jo702265x
_journal_volume 73
_journal_year 2008
_chemical_formula_sum 'C18 H11 B F2 N2 O'
_chemical_formula_weight 320.10
_chemical_name_systematic
; 
 ? 
;
_space_group_IT_number 14
_symmetry_cell_setting monoclinic
_symmetry_space_group_name_Hall '-P 2ybc'
_symmetry_space_group_name_H-M 'P 1 21/c 1'
_atom_sites_solution_hydrogens geom
_atom_sites_solution_primary direct
_atom_sites_solution_secondary difmap
_audit_creation_method SHELXL-97
_cell_angle_alpha 90.00
_cell_angle_beta 101.136(3)
_cell_angle_gamma 90.00
_cell_formula_units_Z 4
_cell_length_a 8.6750(10)
_cell_length_b 11.4882(13)
_cell_length_c 14.4342(18)
_cell_measurement_reflns_used 1361
_cell_measurement_temperature 273(2)
_cell_measurement_theta_max 24.27
_cell_measurement_theta_min 2.88
_cell_volume 1411.4(3)
_computing_cell_refinement 'Bruker SMART'
_computing_data_collection 'Bruker SMART'
_computing_data_reduction 'Bruker SAINT'
_computing_molecular_graphics 'Bruker SHELXTL'
_computing_publication_material 'Bruker SHELXTL'
_computing_structure_refinement 'SHELXL-97 (Sheldrick, 1997)'
_computing_structure_solution 'SHELXS-97 (Sheldrick, 1990)'
_diffrn_ambient_temperature 273(2)
_diffrn_measured_fraction_theta_full 0.985
_diffrn_measured_fraction_theta_max 0.985
_diffrn_measurement_device_type 'CCD area detector'
_diffrn_measurement_method 'phi and omega scans'
_diffrn_radiation_monochromator graphite
_diffrn_radiation_source 'fine-focus sealed tube'
_diffrn_radiation_type MoK\a
_diffrn_radiation_wavelength 0.71073
_diffrn_reflns_av_R_equivalents 0.0346
_diffrn_reflns_av_sigmaI/netI 0.0504
_diffrn_reflns_limit_h_max 11
_diffrn_reflns_limit_h_min -10
_diffrn_reflns_limit_k_max 14
_diffrn_reflns_limit_k_min -14
_diffrn_reflns_limit_l_max 15
_diffrn_reflns_limit_l_min -18
_diffrn_reflns_number 7810
_diffrn_reflns_theta_full 27.40
_diffrn_reflns_theta_max 27.40
_diffrn_reflns_theta_min 2.39
_exptl_absorpt_coefficient_mu 0.112
_exptl_absorpt_correction_T_max 0.9747
_exptl_absorpt_correction_T_min 0.9555
_exptl_absorpt_correction_type empirical
_exptl_absorpt_process_details sadabs
_exptl_crystal_colour YELLOW
_exptl_crystal_density_diffrn 1.506
_exptl_crystal_density_meas ?
_exptl_crystal_density_method .
_exptl_crystal_description column
_exptl_crystal_F_000 656
_exptl_crystal_size_max 0.41
_exptl_crystal_size_mid 0.34
_exptl_crystal_size_min 0.23
_refine_diff_density_max 0.151
_refine_diff_density_min -0.183
_refine_diff_density_rms 0.039
_refine_ls_extinction_method none
_refine_ls_goodness_of_fit_ref 0.999
_refine_ls_hydrogen_treatment constr
_refine_ls_matrix_type full
_refine_ls_number_parameters 217
_refine_ls_number_reflns 3158
_refine_ls_number_restraints 0
_refine_ls_restrained_S_all 0.999
_refine_ls_R_factor_all 0.0937
_refine_ls_R_factor_gt 0.0446
_refine_ls_shift/su_max 0.000
_refine_ls_shift/su_mean 0.000
_refine_ls_structure_factor_coef Fsqd
_refine_ls_weighting_details 'calc w=1/[\s^2^(Fo^2^)+(0.0582P)^2^+0.0000P] where P=(Fo^2^+2Fc^2^)/3'
_refine_ls_weighting_scheme calc
_refine_ls_wR_factor_gt 0.1025
_refine_ls_wR_factor_ref 0.1229
_reflns_number_gt 1821
_reflns_number_total 3158
_reflns_threshold_expression >2sigma(I)
_cod_data_source_file jo702265x-File004.cif
_cod_data_source_block 2
_cod_depositor_comments
;
The following automatic conversions were performed:
'_symmetry_cell_setting' value 'Monoclinic' changed to 'monoclinic'
according to '/home/saulius/struct/CIF-dictionaries/cif_core.dic'
dictionary named 'cif_core.dic' version 2.4.1 from 2010-06-29.

Automatic conversion script
Id: cif_fix_enum 1527 2010-12-29 10:47:43Z saulius 
;
_cod_original_sg_symbol_H-M 'P 21/c'
_cod_database_code 4023274

loop_
_symmetry_equiv_pos_as_xyz
'x, y, z'
'-x, y+1/2, -z+1/2'
'-x, -y, -z'
'x, -y-1/2, z-1/2'

loop_
_atom_site_label
_atom_site_type_symbol
_atom_site_fract_x
_atom_site_fract_y
_atom_site_fract_z
_atom_site_U_iso_or_equiv
_atom_site_adp_type
_atom_site_occupancy
_atom_site_symmetry_multiplicity
_atom_site_calc_flag
_atom_site_refinement_flags
_atom_site_disorder_assembly
_atom_site_disorder_group
F1 F 0.17429(13) 0.18561(11) 0.20968(8) 0.0676(4) Uani 1 1 d . . .
F2 F 0.28752(13) 0.36424(11) 0.21585(8) 0.0718(4) Uani 1 1 d . . .
N1 N 0.37806(15) 0.21714(13) 0.12314(10) 0.0421(4) Uani 1 1 d . . .
N2 N 0.10912(15) 0.30858(12) 0.07144(10) 0.0380(4) Uani 1 1 d . . .
O1 O 0.53572(16) 0.16198(14) 0.26540(10) 0.0674(5) Uani 1 1 d . . .
B1 B 0.2411(2) 0.2678(2) 0.15982(15) 0.0448(6) Uani 1 1 d . . .
C1 C -0.03156(19) 0.35445(15) 0.08939(13) 0.0401(5) Uani 1 1 d . . .
C2 C -0.0556(2) 0.37177(18) 0.18153(14) 0.0532(5) Uani 1 1 d . . .
H2A H 0.0231 0.3521 0.2325 0.064 Uiso 1 1 calc R . .
C3 C -0.1942(2) 0.4175(2) 0.19720(15) 0.0638(6) Uani 1 1 d . . .
H3A H -0.2079 0.4286 0.2589 0.077 Uiso 1 1 calc R . .
C4 C -0.3150(2) 0.4475(2) 0.12272(17) 0.0658(6) Uani 1 1 d . . .
H4A H -0.4083 0.4785 0.1345 0.079 Uiso 1 1 calc R . .
C5 C -0.2950(2) 0.43122(19) 0.03293(16) 0.0578(6) Uani 1 1 d . . .
H5A H -0.3761 0.4503 -0.0169 0.069 Uiso 1 1 calc R . .
C6 C -0.15287(19) 0.38562(16) 0.01355(13) 0.0421(5) Uani 1 1 d . . .
C7 C -0.1290(2) 0.37196(17) -0.07911(14) 0.0493(5) Uani 1 1 d . . .
H7A H -0.2086 0.3911 -0.1298 0.059 Uiso 1 1 calc R . .
C8 C 0.0091(2) 0.33114(16) -0.09472(13) 0.0465(5) Uani 1 1 d . . .
H8A H 0.0254 0.3247 -0.1563 0.056 Uiso 1 1 calc R . .
C9 C 0.13006(19) 0.29780(15) -0.01860(12) 0.0387(4) Uani 1 1 d . . .
C10 C 0.27321(19) 0.25125(16) -0.03907(13) 0.0435(5) Uani 1 1 d . . .
H10A H 0.2862 0.2481 -0.1015 0.052 Uiso 1 1 calc R . .
C11 C 0.38908(19) 0.21200(16) 0.02939(12) 0.0403(4) Uani 1 1 d . . .
C12 C 0.5396(2) 0.15645(15) 0.02302(13) 0.0412(5) Uani 1 1 d . . .
C13 C 0.6061(2) 0.12827(18) -0.05340(15) 0.0529(5) Uani 1 1 d . . .
H13A H 0.5560 0.1453 -0.1148 0.064 Uiso 1 1 calc R . .
C14 C 0.7508(2) 0.0735(2) -0.03449(15) 0.0628(6) Uani 1 1 d . . .
H14A H 0.7985 0.0527 -0.0845 0.075 Uiso 1 1 calc R . .
C15 C 0.8265(2) 0.0487(2) 0.05670(16) 0.0640(6) Uani 1 1 d . . .
H15A H 0.9240 0.0121 0.0667 0.077 Uiso 1 1 calc R . .
C16 C 0.7602(2) 0.07714(19) 0.13292(15) 0.0560(6) Uani 1 1 d . . .
H16A H 0.8110 0.0610 0.1944 0.067 Uiso 1 1 calc R . .
C17 C 0.6143(2) 0.13087(16) 0.11412(13) 0.0441(5) Uani 1 1 d . . .
C18 C 0.5126(2) 0.16903(17) 0.17979(14) 0.0469(5) Uani 1 1 d . . .

loop_
_atom_site_aniso_label
_atom_site_aniso_U_11
_atom_site_aniso_U_22
_atom_site_aniso_U_33
_atom_site_aniso_U_23
_atom_site_aniso_U_13
_atom_site_aniso_U_12
F1 0.0655(7) 0.0861(9) 0.0575(8) 0.0308(7) 0.0274(6) 0.0223(7)
F2 0.0667(7) 0.0840(9) 0.0575(8) -0.0312(7) -0.0062(6) 0.0172(7)
N1 0.0426(8) 0.0513(10) 0.0321(9) -0.0005(7) 0.0060(6) 0.0070(7)
N2 0.0411(8) 0.0390(9) 0.0350(9) -0.0008(7) 0.0099(6) 0.0017(7)
O1 0.0608(9) 0.1007(13) 0.0382(9) 0.0027(8) 0.0029(6) 0.0235(8)
B1 0.0481(11) 0.0530(15) 0.0327(12) 0.0019(11) 0.0063(9) 0.0067(10)
C1 0.0445(10) 0.0369(10) 0.0397(11) -0.0007(8) 0.0099(8) -0.0006(8)
C2 0.0561(12) 0.0598(13) 0.0446(13) 0.0030(10) 0.0122(9) 0.0128(10)
C3 0.0678(13) 0.0731(16) 0.0554(14) -0.0018(12) 0.0238(11) 0.0159(12)
C4 0.0533(12) 0.0770(17) 0.0701(16) -0.0016(13) 0.0196(11) 0.0159(11)
C5 0.0449(11) 0.0664(14) 0.0608(15) 0.0011(12) 0.0067(10) 0.0077(10)
C6 0.0414(10) 0.0414(11) 0.0432(12) -0.0010(9) 0.0071(8) -0.0023(8)
C7 0.0434(10) 0.0572(13) 0.0434(12) 0.0021(10) -0.0012(9) 0.0012(9)
C8 0.0512(10) 0.0512(12) 0.0351(11) -0.0001(9) 0.0033(8) 0.0020(9)
C9 0.0449(9) 0.0369(10) 0.0343(11) -0.0006(8) 0.0076(8) -0.0014(8)
C10 0.0497(10) 0.0495(11) 0.0322(10) 0.0009(9) 0.0104(8) 0.0051(9)
C11 0.0463(9) 0.0404(11) 0.0356(11) -0.0010(8) 0.0117(8) -0.0015(8)
C12 0.0442(10) 0.0405(11) 0.0416(11) -0.0001(9) 0.0147(8) 0.0016(8)
C13 0.0552(11) 0.0581(13) 0.0483(13) 0.0046(10) 0.0169(9) 0.0067(10)
C14 0.0581(12) 0.0753(16) 0.0609(15) 0.0024(12) 0.0263(10) 0.0126(11)
C15 0.0498(11) 0.0791(17) 0.0658(16) 0.0045(13) 0.0181(11) 0.0171(11)
C16 0.0473(11) 0.0665(14) 0.0530(13) 0.0027(11) 0.0064(9) 0.0117(10)
C17 0.0425(10) 0.0463(11) 0.0442(12) -0.0014(9) 0.0102(8) 0.0014(9)
C18 0.0460(10) 0.0549(13) 0.0380(12) 0.0008(9) 0.0041(8) 0.0049(9)

loop_
_atom_type_symbol
_atom_type_description
_atom_type_scat_dispersion_real
_atom_type_scat_dispersion_imag
_atom_type_scat_source
C C 0.0033 0.0016 'International Tables Vol C Tables 4.2.6.8 and 6.1.1.4'
H H 0.0000 0.0000 'International Tables Vol C Tables 4.2.6.8 and 6.1.1.4'
B B 0.0013 0.0007 'International Tables Vol C Tables 4.2.6.8 and 6.1.1.4'
N N 0.0061 0.0033 'International Tables Vol C Tables 4.2.6.8 and 6.1.1.4'
O O 0.0106 0.0060 'International Tables Vol C Tables 4.2.6.8 and 6.1.1.4'
F F 0.0171 0.0103 'International Tables Vol C Tables 4.2.6.8 and 6.1.1.4'

loop_
_geom_angle_atom_site_label_1
_geom_angle_atom_site_label_2
_geom_angle_atom_site_label_3
_geom_angle
_geom_angle_site_symmetry_1
_geom_angle_site_symmetry_3
_geom_angle_publ_flag
C11 N1 C18 110.38(15) . . ?
C11 N1 B1 124.82(14) . . ?
C18 N1 B1 124.80(15) . . ?
C9 N2 C1 119.77(14) . . ?
C9 N2 B1 121.85(15) . . ?
C1 N2 B1 118.37(15) . . ?
F1 B1 F2 110.28(17) . . ?
F1 B1 N1 110.93(17) . . ?
F2 B1 N1 110.76(16) . . ?
F1 B1 N2 107.79(15) . . ?
F2 B1 N2 108.19(16) . . ?
N1 B1 N2 108.78(15) . . ?
N2 C1 C2 121.67(15) . . ?
N2 C1 C6 119.92(17) . . ?
C2 C1 C6 118.41(17) . . ?
C3 C2 C1 120.52(18) . . ?
C2 C3 C4 121.4(2) . . ?
C5 C4 C3 119.3(2) . . ?
C4 C5 C6 121.18(18) . . ?
C7 C6 C1 119.14(16) . . ?
C7 C6 C5 121.64(16) . . ?
C1 C6 C5 119.22(19) . . ?
C8 C7 C6 119.96(16) . . ?
C7 C8 C9 120.94(19) . . ?
N2 C9 C8 120.23(16) . . ?
N2 C9 C10 120.97(14) . . ?
C8 C9 C10 118.80(17) . . ?
C11 C10 C9 121.86(17) . . ?
C10 C11 N1 121.63(17) . . ?
C10 C11 C12 130.23(17) . . ?
N1 C11 C12 108.12(14) . . ?
C13 C12 C17 121.33(17) . . ?
C13 C12 C11 131.70(16) . . ?
C17 C12 C11 106.96(16) . . ?
C12 C13 C14 116.94(18) . . ?
C15 C14 C13 121.8(2) . . ?
C16 C15 C14 121.16(19) . . ?
C15 C16 C17 117.13(18) . . ?
C12 C17 C16 121.59(18) . . ?
C12 C17 C18 108.57(15) . . ?
C16 C17 C18 129.84(17) . . ?
O1 C18 N1 125.03(18) . . ?
O1 C18 C17 128.99(17) . . ?
N1 C18 C17 105.97(15) . . ?

loop_
_geom_bond_atom_site_label_1
_geom_bond_atom_site_label_2
_geom_bond_distance
_geom_bond_site_symmetry_2
_geom_bond_publ_flag
F1 B1 1.381(3) . ?
F2 B1 1.384(3) . ?
N1 C11 1.376(2) . ?
N1 C18 1.403(2) . ?
N1 B1 1.508(3) . ?
N2 C9 1.352(2) . ?
N2 C1 1.399(2) . ?
N2 B1 1.611(2) . ?
O1 C18 1.216(2) . ?
C1 C2 1.400(3) . ?
C1 C6 1.410(2) . ?
C2 C3 1.371(3) . ?
C3 C4 1.392(3) . ?
C4 C5 1.353(3) . ?
C5 C6 1.416(3) . ?
C6 C7 1.401(3) . ?
C7 C8 1.346(3) . ?
C8 C9 1.418(2) . ?
C9 C10 1.434(2) . ?
C10 C11 1.344(2) . ?
C11 C12 1.472(2) . ?
C12 C13 1.378(3) . ?
C12 C17 1.381(3) . ?
C13 C14 1.384(3) . ?
C14 C15 1.382(3) . ?
C15 C16 1.376(3) . ?
C16 C17 1.387(2) . ?
C17 C18 1.481(3) . ?
